data_7159444
loop_
_publ_author_name
'Li, Jiani'
'Feng, Jing'
'Chen, Tao'
'Xu, Ze-Feng'
'Li, Chuan-Ying'

_publ_section_title
;
 Synthesis of 3-aminoquinolines from &#x3b1;-imino rhodium carbenes and
 2-aminobenzaldehydes.
;
_journal_issue 29
_journal_name_full 'Organic &amp; biomolecular chemistry'
_journal_page_first 5935
_journal_page_last 5938
_journal_paper_doi 10.1039/d3ob00843f
_journal_volume 21
_journal_year 2023
_chemical_formula_sum 'C22 H18 N2 O2 S'
_chemical_formula_weight 374.44
_space_group_crystal_system orthorhombic
_space_group_IT_number 19
_space_group_name_Hall 'P 2ac 2ab'
_space_group_name_H-M_alt 'P 21 21 21'
_atom_sites_solution_hydrogens mixed
_audit_creation_method SHELXL-2016/6
_audit_update_record
;
2023-04-15 deposited with the CCDC.	2023-06-27 downloaded from the CCDC.
;
_cell_angle_alpha 90
_cell_angle_beta 90
_cell_angle_gamma 90
_cell_formula_units_Z 4
_cell_length_a 7.817(3)
_cell_length_b 12.371(5)
_cell_length_c 19.295(7)
_cell_measurement_reflns_used 4484
_cell_measurement_temperature 296(2)
_cell_measurement_theta_max 26.58
_cell_measurement_theta_min 2.68
_cell_volume 1865.9(12)
_computing_structure_refinement 'SHELXL-2016/6 (Sheldrick, 2016)'
_computing_structure_solution 'SHELXT 2014/5 (Sheldrick, 2014)'
_diffrn_ambient_temperature 296(2)
_diffrn_measured_fraction_theta_full 0.999
_diffrn_measured_fraction_theta_max 0.992
_diffrn_measurement_device_type 'Bruker APEX-II CCD'
_diffrn_measurement_method '\f and \w scans'
_diffrn_radiation_type MoK\a
_diffrn_radiation_wavelength 0.71073
_diffrn_reflns_av_R_equivalents 0.0345
_diffrn_reflns_av_unetI/netI 0.0384
_diffrn_reflns_Laue_measured_fraction_full 0.999
_diffrn_reflns_Laue_measured_fraction_max 0.992
_diffrn_reflns_limit_h_max 10
_diffrn_reflns_limit_h_min -10
_diffrn_reflns_limit_k_max 13
_diffrn_reflns_limit_k_min -16
_diffrn_reflns_limit_l_max 23
_diffrn_reflns_limit_l_min -25
_diffrn_reflns_number 11468
_diffrn_reflns_point_group_measured_fraction_full 0.996
_diffrn_reflns_point_group_measured_fraction_max 0.985
_diffrn_reflns_theta_full 25.242
_diffrn_reflns_theta_max 27.473
_diffrn_reflns_theta_min 1.955
_exptl_absorpt_coefficient_mu 0.193
_exptl_crystal_colour colourless
_exptl_crystal_density_diffrn 1.333
_exptl_crystal_description block
_exptl_crystal_F_000 784
_exptl_crystal_size_max 0.180
_exptl_crystal_size_mid 0.160
_exptl_crystal_size_min 0.130
_refine_diff_density_max 0.171
_refine_diff_density_min -0.293
_refine_diff_density_rms 0.055
_refine_ls_abs_structure_details
;
 Flack x determined using 1399 quotients [(I+)-(I-)]/[(I+)+(I-)]
 (Parsons, Flack and Wagner, Acta Cryst. B69 (2013) 249-259).
;
_refine_ls_abs_structure_Flack 0.00(4)
_refine_ls_extinction_method none
_refine_ls_goodness_of_fit_ref 1.031
_refine_ls_hydrogen_treatment mixed
_refine_ls_matrix_type full
_refine_ls_number_parameters 249
_refine_ls_number_reflns 4197
_refine_ls_number_restraints 0
_refine_ls_restrained_S_all 1.031
_refine_ls_R_factor_all 0.0438
_refine_ls_R_factor_gt 0.0373
_refine_ls_shift/su_max 0.001
_refine_ls_shift/su_mean 0.000
_refine_ls_structure_factor_coef Fsqd
_refine_ls_weighting_details 'w=1/[\s^2^(Fo^2^)+(0.0600P)^2^] where P=(Fo^2^+2Fc^2^)/3'
_refine_ls_weighting_scheme calc
_refine_ls_wR_factor_gt 0.0937
_refine_ls_wR_factor_ref 0.0981
_reflns_Friedel_coverage 0.735
_reflns_Friedel_fraction_full 0.992
_reflns_Friedel_fraction_max 0.976
_reflns_number_gt 3703
_reflns_number_total 4197
_reflns_threshold_expression 'I > 2\s(I)'
_cod_data_source_file d3ob00843f2.cif
_cod_data_source_block 20220603_0m_a
_cod_depositor_comments 'Adding full bibliography for 7159444.cif.'
_cod_original_cell_volume 1865.8(12)
_cod_database_code 7159444
_shelx_shelxl_version_number 2016/6
_shelx_space_group_comment
;
The symmetry employed for this shelxl refinement is uniquely defined
by the following loop, which should always be used as a source of
symmetry information in preference to the above space-group names.
They are only intended as comments.
;
_shelx_estimated_absorpt_t_min 0.966
_shelx_estimated_absorpt_t_max 0.975

loop_
_space_group_symop_operation_xyz
'x, y, z'
'x+1/2, -y+1/2, -z'
'-x, y+1/2, -z+1/2'
'-x+1/2, -y, z+1/2'

loop_
_atom_site_label
_atom_site_type_symbol
_atom_site_fract_x
_atom_site_fract_y
_atom_site_fract_z
_atom_site_U_iso_or_equiv
_atom_site_adp_type
_atom_site_occupancy
_atom_site_site_symmetry_order
_atom_site_calc_flag
_atom_site_refinement_flags_posn
_atom_site_refinement_flags_adp
_atom_site_refinement_flags_occupancy
_atom_site_disorder_assembly
_atom_site_disorder_group
S1 S 0.51925(7) 0.17908(4) 0.69559(3) 0.03674(16) Uani 1 1 d . . . . .
O2 O 0.5877(3) 0.26663(15) 0.73495(9) 0.0503(5) Uani 1 1 d . . . . .
O3 O 0.3598(2) 0.13188(16) 0.71464(9) 0.0532(5) Uani 1 1 d . . . . .
N1 N 0.7341(3) 0.36071(16) 0.47895(10) 0.0377(5) Uani 1 1 d . . . . .
N2 N 0.4990(3) 0.21700(15) 0.61584(9) 0.0354(4) Uani 1 1 d . . . . .
C1 C 0.7340(4) 0.0834(2) 0.51389(14) 0.0498(7) Uani 1 1 d . . . . .
H1 H 0.774090 0.088755 0.559148 0.060 Uiso 1 1 calc R U . . .
C2 C 0.7429(5) -0.0145(2) 0.47969(18) 0.0695(10) Uani 1 1 d . . . . .
H2 H 0.790663 -0.074234 0.501644 0.083 Uiso 1 1 calc R U . . .
C3 C 0.6816(5) -0.0237(3) 0.4136(2) 0.0770(11) Uani 1 1 d . . . . .
H3 H 0.686171 -0.089872 0.390805 0.092 Uiso 1 1 calc R U . . .
C4 C 0.6141(5) 0.0640(3) 0.38109(16) 0.0713(10) Uani 1 1 d . . . . .
H4 H 0.572051 0.057500 0.336184 0.086 Uiso 1 1 calc R U . . .
C5 C 0.6074(4) 0.1634(2) 0.41464(14) 0.0525(7) Uani 1 1 d . . . . .
H5 H 0.563023 0.223342 0.391749 0.063 Uiso 1 1 calc R U . . .
C6 C 0.6663(3) 0.17355(19) 0.48175(11) 0.0364(5) Uani 1 1 d . . . . .
C7 C 0.6652(3) 0.28195(17) 0.51573(11) 0.0334(5) Uani 1 1 d . . . . .
C8 C 0.5967(3) 0.40312(19) 0.60925(12) 0.0418(6) Uani 1 1 d . . . . .
H8 H 0.549666 0.416946 0.652619 0.050 Uiso 1 1 calc R U . . .
C9 C 0.6735(3) 0.48698(19) 0.57167(13) 0.0414(6) Uani 1 1 d . . . . .
C10 C 0.7388(3) 0.46295(19) 0.50554(13) 0.0391(5) Uani 1 1 d . . . . .
C11 C 0.8089(4) 0.5462(2) 0.46443(15) 0.0530(7) Uani 1 1 d . . . . .
H11 H 0.852219 0.531018 0.420610 0.064 Uiso 1 1 calc R U . . .
C12 C 0.8126(5) 0.6493(2) 0.48956(17) 0.0626(8) Uani 1 1 d . . . . .
H12 H 0.859988 0.704075 0.462711 0.075 Uiso 1 1 calc R U . . .
C13 C 0.7468(5) 0.6739(2) 0.55451(16) 0.0644(8) Uani 1 1 d . . . . .
H13 H 0.748537 0.745036 0.570006 0.077 Uiso 1 1 calc R U . . .
C14 C 0.6801(4) 0.5959(2) 0.59564(16) 0.0579(8) Uani 1 1 d . . . . .
H14 H 0.638717 0.613368 0.639419 0.069 Uiso 1 1 calc R U . . .
C15 C 0.6735(3) 0.07573(18) 0.69592(12) 0.0350(5) Uani 1 1 d . . . . .
C16 C 0.8465(3) 0.1021(2) 0.69234(14) 0.0450(6) Uani 1 1 d . . . . .
H16 H 0.880659 0.174053 0.693355 0.054 Uiso 1 1 calc R U . . .
C17 C 0.9665(4) 0.0211(2) 0.68731(13) 0.0529(7) Uani 1 1 d . . . . .
H17 H 1.081894 0.038890 0.684410 0.063 Uiso 1 1 calc R U . . .
C18 C 0.9174(4) -0.0868(2) 0.68650(14) 0.0536(7) Uani 1 1 d . . . . .
C19 C 0.7462(4) -0.1114(2) 0.69226(15) 0.0513(6) Uani 1 1 d . . . . .
H19 H 0.712284 -0.183398 0.693273 0.062 Uiso 1 1 calc R U . . .
C20 C 0.6237(3) -0.03088(19) 0.69658(13) 0.0414(5) Uani 1 1 d . . . . .
H20 H 0.508443 -0.048776 0.699900 0.050 Uiso 1 1 calc R U . . .
C21 C 1.0485(5) -0.1757(3) 0.6794(2) 0.0900(12) Uani 1 1 d . . . . .
H21A H 1.142617 -0.161735 0.710101 0.135 Uiso 1 1 calc R U . . .
H21B H 1.089169 -0.178161 0.632502 0.135 Uiso 1 1 calc R U . . .
H21C H 0.997052 -0.243746 0.691157 0.135 Uiso 1 1 calc R U . . .
C22 C 0.5908(3) 0.30136(17) 0.58238(11) 0.0330(5) Uani 1 1 d . . . . .
H2C H 0.424(4) 0.181(2) 0.5939(16) 0.051(8) Uiso 1 1 d . . . . .

loop_
_atom_site_aniso_label
_atom_site_aniso_U_11
_atom_site_aniso_U_22
_atom_site_aniso_U_33
_atom_site_aniso_U_23
_atom_site_aniso_U_13
_atom_site_aniso_U_12
S1 0.0379(3) 0.0444(3) 0.0278(3) -0.0013(2) 0.0044(2) -0.0023(2)
O2 0.0621(12) 0.0533(10) 0.0355(9) -0.0113(8) -0.0048(8) 0.0000(9)
O3 0.0409(10) 0.0703(12) 0.0484(11) 0.0097(9) 0.0140(8) -0.0022(9)
N1 0.0398(11) 0.0384(10) 0.0350(10) 0.0011(8) 0.0044(9) 0.0040(9)
N2 0.0365(11) 0.0401(9) 0.0295(9) 0.0006(8) -0.0017(8) -0.0059(9)
C1 0.0702(19) 0.0410(13) 0.0380(13) 0.0006(11) 0.0097(12) 0.0029(13)
C2 0.102(3) 0.0363(14) 0.070(2) 0.0005(14) 0.029(2) 0.0011(16)
C3 0.107(3) 0.0529(18) 0.071(2) -0.0307(17) 0.032(2) -0.026(2)
C4 0.085(3) 0.084(2) 0.0451(16) -0.0286(16) 0.0052(16) -0.0246(19)
C5 0.0590(17) 0.0612(16) 0.0374(12) -0.0051(12) -0.0023(12) -0.0067(14)
C6 0.0392(12) 0.0387(12) 0.0313(11) -0.0039(10) 0.0058(9) -0.0043(11)
C7 0.0292(11) 0.0392(12) 0.0317(11) 0.0002(9) -0.0002(9) 0.0024(9)
C8 0.0466(15) 0.0433(13) 0.0356(12) -0.0024(10) 0.0070(10) 0.0067(11)
C9 0.0466(15) 0.0349(12) 0.0426(13) -0.0014(10) 0.0028(11) 0.0034(11)
C10 0.0398(13) 0.0356(12) 0.0419(12) 0.0018(10) 0.0024(10) 0.0041(10)
C11 0.0633(19) 0.0443(14) 0.0513(15) 0.0070(12) 0.0103(13) -0.0027(13)
C12 0.080(2) 0.0433(15) 0.0641(19) 0.0089(13) 0.0086(16) -0.0080(15)
C13 0.091(2) 0.0342(13) 0.0676(19) -0.0031(13) 0.0030(17) -0.0016(16)
C14 0.080(2) 0.0406(14) 0.0527(16) -0.0084(12) 0.0078(15) 0.0007(14)
C15 0.0359(12) 0.0430(11) 0.0260(10) 0.0018(10) -0.0004(9) -0.0037(9)
C16 0.0422(14) 0.0503(13) 0.0424(12) 0.0029(11) -0.0028(11) -0.0119(11)
C17 0.0341(13) 0.0753(18) 0.0492(14) 0.0083(13) -0.0033(12) -0.0020(13)
C18 0.0557(17) 0.0628(16) 0.0423(14) 0.0148(13) 0.0006(12) 0.0131(14)
C19 0.0637(18) 0.0424(13) 0.0478(14) 0.0085(12) 0.0035(14) -0.0006(12)
C20 0.0386(13) 0.0454(12) 0.0403(12) 0.0064(11) 0.0037(11) -0.0073(10)
C21 0.078(3) 0.093(3) 0.099(3) 0.031(2) 0.007(2) 0.040(2)
C22 0.0333(11) 0.0355(11) 0.0303(10) 0.0008(8) -0.0004(9) 0.0007(9)

loop_
_atom_type_symbol
_atom_type_description
_atom_type_scat_dispersion_real
_atom_type_scat_dispersion_imag
_atom_type_scat_source
C C 0.0033 0.0016 'International Tables Vol C Tables 4.2.6.8 and 6.1.1.4'
H H 0.0000 0.0000 'International Tables Vol C Tables 4.2.6.8 and 6.1.1.4'
N N 0.0061 0.0033 'International Tables Vol C Tables 4.2.6.8 and 6.1.1.4'
O O 0.0106 0.0060 'International Tables Vol C Tables 4.2.6.8 and 6.1.1.4'
S S 0.1246 0.1234 'International Tables Vol C Tables 4.2.6.8 and 6.1.1.4'

loop_
_geom_angle_atom_site_label_1
_geom_angle_atom_site_label_2
_geom_angle_atom_site_label_3
_geom_angle
_geom_angle_site_symmetry_1
_geom_angle_site_symmetry_3
_geom_angle_publ_flag
O3 S1 O2 120.12(12) . . ?
O3 S1 N2 106.20(11) . . ?
O2 S1 N2 108.85(11) . . ?
O3 S1 C15 107.53(12) . . ?
O2 S1 C15 107.03(12) . . ?
N2 S1 C15 106.37(10) . . ?
C7 N1 C10 119.5(2) . . ?
C22 N2 S1 126.58(16) . . ?
C22 N2 H2C 120(2) . . ?
S1 N2 H2C 113(2) . . ?
C6 C1 C2 120.8(3) . . ?
C6 C1 H1 119.6 . . ?
C2 C1 H1 119.6 . . ?
C3 C2 C1 120.1(3) . . ?
C3 C2 H2 120.0 . . ?
C1 C2 H2 120.0 . . ?
C4 C3 C2 120.0(3) . . ?
C4 C3 H3 120.0 . . ?
C2 C3 H3 120.0 . . ?
C3 C4 C5 120.4(3) . . ?
C3 C4 H4 119.8 . . ?
C5 C4 H4 119.8 . . ?
C6 C5 C4 120.3(3) . . ?
C6 C5 H5 119.8 . . ?
C4 C5 H5 119.8 . . ?
C5 C6 C1 118.4(2) . . ?
C5 C6 C7 119.4(2) . . ?
C1 C6 C7 122.0(2) . . ?
N1 C7 C22 121.6(2) . . ?
N1 C7 C6 115.12(19) . . ?
C22 C7 C6 123.21(19) . . ?
C22 C8 C9 120.1(2) . . ?
C22 C8 H8 119.9 . . ?
C9 C8 H8 119.9 . . ?
C8 C9 C10 117.9(2) . . ?
C8 C9 C14 123.2(2) . . ?
C10 C9 C14 118.8(2) . . ?
N1 C10 C9 121.8(2) . . ?
N1 C10 C11 118.4(2) . . ?
C9 C10 C11 119.8(2) . . ?
C12 C11 C10 119.4(3) . . ?
C12 C11 H11 120.3 . . ?
C10 C11 H11 120.3 . . ?
C11 C12 C13 121.2(3) . . ?
C11 C12 H12 119.4 . . ?
C13 C12 H12 119.4 . . ?
C14 C13 C12 121.1(3) . . ?
C14 C13 H13 119.5 . . ?
C12 C13 H13 119.5 . . ?
C13 C14 C9 119.8(3) . . ?
C13 C14 H14 120.1 . . ?
C9 C14 H14 120.1 . . ?
C20 C15 C16 120.0(2) . . ?
C20 C15 S1 120.22(19) . . ?
C16 C15 S1 119.72(19) . . ?
C17 C16 C15 119.7(2) . . ?
C17 C16 H16 120.2 . . ?
C15 C16 H16 120.2 . . ?
C16 C17 C18 120.8(3) . . ?
C16 C17 H17 119.6 . . ?
C18 C17 H17 119.6 . . ?
C19 C18 C17 118.7(3) . . ?
C19 C18 C21 120.4(3) . . ?
C17 C18 C21 120.9(3) . . ?
C18 C19 C20 121.2(2) . . ?
C18 C19 H19 119.4 . . ?
C20 C19 H19 119.4 . . ?
C15 C20 C19 119.6(2) . . ?
C15 C20 H20 120.2 . . ?
C19 C20 H20 120.2 . . ?
C18 C21 H21A 109.5 . . ?
C18 C21 H21B 109.5 . . ?
H21A C21 H21B 109.5 . . ?
C18 C21 H21C 109.5 . . ?
H21A C21 H21C 109.5 . . ?
H21B C21 H21C 109.5 . . ?
C8 C22 N2 121.5(2) . . ?
C8 C22 C7 118.9(2) . . ?
N2 C22 C7 119.33(18) . . ?

loop_
_geom_bond_atom_site_label_1
_geom_bond_atom_site_label_2
_geom_bond_distance
_geom_bond_site_symmetry_2
_geom_bond_publ_flag
S1 O3 1.4247(19) . ?
S1 O2 1.4271(18) . ?
S1 N2 1.6164(19) . ?
S1 C15 1.758(2) . ?
N1 C7 1.320(3) . ?
N1 C10 1.365(3) . ?
N2 C22 1.422(3) . ?
N2 H2C 0.84(3) . ?
C1 C6 1.381(4) . ?
C1 C2 1.381(4) . ?
C1 H1 0.9300 . ?
C2 C3 1.368(6) . ?
C2 H2 0.9300 . ?
C3 C4 1.360(5) . ?
C3 H3 0.9300 . ?
C4 C5 1.391(4) . ?
C4 H4 0.9300 . ?
C5 C6 1.380(4) . ?
C5 H5 0.9300 . ?
C6 C7 1.493(3) . ?
C7 C22 1.432(3) . ?
C8 C22 1.362(3) . ?
C8 C9 1.401(3) . ?
C8 H8 0.9300 . ?
C9 C10 1.406(4) . ?
C9 C14 1.426(3) . ?
C10 C11 1.411(4) . ?
C11 C12 1.365(4) . ?
C11 H11 0.9300 . ?
C12 C13 1.388(4) . ?
C12 H12 0.9300 . ?
C13 C14 1.353(4) . ?
C13 H13 0.9300 . ?
C14 H14 0.9300 . ?
C15 C20 1.375(3) . ?
C15 C16 1.392(3) . ?
C16 C17 1.376(4) . ?
C16 H16 0.9300 . ?
C17 C18 1.390(4) . ?
C17 H17 0.9300 . ?
C18 C19 1.377(4) . ?
C18 C21 1.509(4) . ?
C19 C20 1.384(4) . ?
C19 H19 0.9300 . ?
C20 H20 0.9300 . ?
C21 H21A 0.9600 . ?
C21 H21B 0.9600 . ?
C21 H21C 0.9600 . ?

loop_
_geom_torsion_atom_site_label_1
_geom_torsion_atom_site_label_2
_geom_torsion_atom_site_label_3
_geom_torsion_atom_site_label_4
_geom_torsion
_geom_torsion_site_symmetry_1
_geom_torsion_site_symmetry_2
_geom_torsion_site_symmetry_3
_geom_torsion_site_symmetry_4
_geom_torsion_publ_flag
O3 S1 N2 C22 154.07(19) . . . . ?
O2 S1 N2 C22 23.4(2) . . . . ?
C15 S1 N2 C22 -91.6(2) . . . . ?
C6 C1 C2 C3 -1.1(5) . . . . ?
C1 C2 C3 C4 0.9(6) . . . . ?
C2 C3 C4 C5 0.3(6) . . . . ?
C3 C4 C5 C6 -1.3(5) . . . . ?
C4 C5 C6 C1 1.0(4) . . . . ?
C4 C5 C6 C7 177.3(3) . . . . ?
C2 C1 C6 C5 0.1(4) . . . . ?
C2 C1 C6 C7 -176.0(3) . . . . ?
C10 N1 C7 C22 1.7(4) . . . . ?
C10 N1 C7 C6 179.9(2) . . . . ?
C5 C6 C7 N1 -49.7(3) . . . . ?
C1 C6 C7 N1 126.4(3) . . . . ?
C5 C6 C7 C22 128.5(3) . . . . ?
C1 C6 C7 C22 -55.4(3) . . . . ?
C22 C8 C9 C10 1.7(4) . . . . ?
C22 C8 C9 C14 178.2(3) . . . . ?
C7 N1 C10 C9 0.6(4) . . . . ?
C7 N1 C10 C11 -178.3(2) . . . . ?
C8 C9 C10 N1 -2.3(4) . . . . ?
C14 C9 C10 N1 -179.0(3) . . . . ?
C8 C9 C10 C11 176.6(3) . . . . ?
C14 C9 C10 C11 0.0(4) . . . . ?
N1 C10 C11 C12 179.0(3) . . . . ?
C9 C10 C11 C12 0.1(5) . . . . ?
C10 C11 C12 C13 -0.7(5) . . . . ?
C11 C12 C13 C14 1.4(6) . . . . ?
C12 C13 C14 C9 -1.4(6) . . . . ?
C8 C9 C14 C13 -175.8(3) . . . . ?
C10 C9 C14 C13 0.7(5) . . . . ?
O3 S1 C15 C20 15.3(2) . . . . ?
O2 S1 C15 C20 145.6(2) . . . . ?
N2 S1 C15 C20 -98.2(2) . . . . ?
O3 S1 C15 C16 -167.6(2) . . . . ?
O2 S1 C15 C16 -37.3(2) . . . . ?
N2 S1 C15 C16 78.9(2) . . . . ?
C20 C15 C16 C17 2.0(4) . . . . ?
S1 C15 C16 C17 -175.1(2) . . . . ?
C15 C16 C17 C18 -0.7(4) . . . . ?
C16 C17 C18 C19 -1.3(4) . . . . ?
C16 C17 C18 C21 178.7(3) . . . . ?
C17 C18 C19 C20 2.0(4) . . . . ?
C21 C18 C19 C20 -177.9(3) . . . . ?
C16 C15 C20 C19 -1.3(4) . . . . ?
S1 C15 C20 C19 175.8(2) . . . . ?
C18 C19 C20 C15 -0.8(4) . . . . ?
C9 C8 C22 N2 -173.6(2) . . . . ?
C9 C8 C22 C7 0.4(4) . . . . ?
S1 N2 C22 C8 -53.3(3) . . . . ?
S1 N2 C22 C7 132.7(2) . . . . ?
N1 C7 C22 C8 -2.2(4) . . . . ?
C6 C7 C22 C8 179.7(2) . . . . ?
N1 C7 C22 N2 171.9(2) . . . . ?
C6 C7 C22 N2 -6.1(3) . . . . ?
